data_4074608
loop_
_publ_author_name
'Pinto, Patr\'icia'
'G\"otz, Andreas W.'
'Marconi, Guido'
'Hess, Bernd A.'
'Marinetti, Angela'
'Heinemann, Frank W.'
'Zenneck, Ulrich'

_publ_section_title
;
 Diastereoselective Synthesis of Arene Ruthenium(II) Complexes Containing
 Chiral Phosphetane-Based Tethers&#x2020;,1
;
_journal_issue 10
_journal_name_full Organometallics
_journal_page_first 2607
_journal_paper_doi 10.1021/om050461z
_journal_volume 25
_journal_year 2006
_chemical_formula_moiety 'C26 H40 Cl F6 N P2 Ru, 0.5(C H2 Cl2)'
_chemical_formula_sum 'C26.5 H41 Cl2 F6 N P2 Ru'
_chemical_formula_weight 721.51
_chemical_name_systematic
; 
 ? 
;
_space_group_IT_number 5
_symmetry_cell_setting monoclinic
_symmetry_space_group_name_Hall 'C 2y'
_symmetry_space_group_name_H-M 'C 1 2 1'
_atom_sites_solution_hydrogens geom
_atom_sites_solution_primary direct
_atom_sites_solution_secondary difmap
_audit_creation_method SHELXL-97
_cell_angle_alpha 90.00
_cell_angle_beta 97.201(8)
_cell_angle_gamma 90.00
_cell_formula_units_Z 8
_cell_length_a 19.012(2)
_cell_length_b 10.631(1)
_cell_length_c 31.003(3)
_cell_measurement_reflns_used 293
_cell_measurement_temperature 100(2)
_cell_measurement_theta_max 20.00
_cell_measurement_theta_min 6.00
_cell_volume 6216.8(11)
_computing_cell_refinement 'EVALCCD (Duisenberg, 2003)'
_computing_data_collection 'COLLECT (Bruker-Nonius, 2002)'
_computing_data_reduction 'EVALCCD (Duisenberg, 2003)'
_computing_molecular_graphics 'SHELXTL 6.12 (Bruker AXS, 2002)'
_computing_publication_material 'SHELXTL 6.12 (Bruker AXS, 2002)'
_computing_structure_refinement 'SHELXTL 6.12 (Bruker AXS, 2002)'
_computing_structure_solution 'SHELXTL 6.12 (Bruker AXS, 2002)'
_diffrn_ambient_temperature 100(2)
_diffrn_detector_area_resol_mean 9
_diffrn_measured_fraction_theta_full 0.887
_diffrn_measured_fraction_theta_max 0.887
_diffrn_measurement_device_type 'Nonius KappaCCD'
_diffrn_measurement_method '\f- and \w-scans with 0.80 \% and 12 sec per frame'
_diffrn_radiation_monochromator graphite
_diffrn_radiation_source 'fine-focus sealed tube'
_diffrn_radiation_type MoK\a
_diffrn_radiation_wavelength 0.71073
_diffrn_reflns_av_R_equivalents 0.0696
_diffrn_reflns_av_sigmaI/netI 0.0878
_diffrn_reflns_limit_h_max 23
_diffrn_reflns_limit_h_min -23
_diffrn_reflns_limit_k_max 12
_diffrn_reflns_limit_k_min -13
_diffrn_reflns_limit_l_max 39
_diffrn_reflns_limit_l_min -39
_diffrn_reflns_number 41871
_diffrn_reflns_theta_full 27.10
_diffrn_reflns_theta_max 27.10
_diffrn_reflns_theta_min 3.05
_exptl_absorpt_coefficient_mu 0.833
_exptl_absorpt_correction_T_max 0.929
_exptl_absorpt_correction_T_min 0.811
_exptl_absorpt_correction_type integration
_exptl_absorpt_process_details
;
 Gaussian integration (Coppens, 1970)
;
_exptl_crystal_colour orange
_exptl_crystal_density_diffrn 1.542
_exptl_crystal_density_method 'not measured'
_exptl_crystal_description block
_exptl_crystal_F_000 2952
_exptl_crystal_size_max 0.37
_exptl_crystal_size_mid 0.18
_exptl_crystal_size_min 0.10
_refine_diff_density_max 0.725
_refine_diff_density_min -0.744
_refine_diff_density_rms 0.116
_refine_ls_abs_structure_details
;
 Flack H D (1983), Acta Cryst. A39, 876-881
 4839 Friedel pairs used in the refinement of Flack parameter
;
_refine_ls_abs_structure_Flack -0.03(2)
_refine_ls_extinction_method none
_refine_ls_goodness_of_fit_ref 0.937
_refine_ls_hydrogen_treatment mixed
_refine_ls_matrix_type full
_refine_ls_number_parameters 734
_refine_ls_number_reflns 11249
_refine_ls_number_restraints 334
_refine_ls_restrained_S_all 0.966
_refine_ls_R_factor_all 0.0674
_refine_ls_R_factor_gt 0.0422
_refine_ls_shift/su_max 0.078
_refine_ls_shift/su_mean 0.003
_refine_ls_structure_factor_coef Fsqd
_refine_ls_weighting_details 'calc w=1/[\s^2^(Fo^2^)+(0.0480P)^2^+0.0000P] where P=(Fo^2^+2Fc^2^)/3'
_refine_ls_weighting_scheme calc
_refine_ls_wR_factor_gt 0.0792
_refine_ls_wR_factor_ref 0.0856
_reflns_number_gt 8733
_reflns_number_total 11249
_reflns_threshold_expression >2sigma(I)
_cod_data_source_file om050461zsi20050607_112635.cif
_cod_data_source_block pp0304
_cod_original_cell_volume 6216.8(9)
_cod_original_sg_symbol_H-M C2
_cod_original_formula_sum 'C26.50 H41 Cl2 F6 N P2 Ru'
_cod_database_code 4074608

loop_
_symmetry_equiv_pos_as_xyz
'x, y, z'
'-x, y, -z'
'x+1/2, y+1/2, z'
'-x+1/2, y+1/2, -z'

loop_
_atom_site_label
_atom_site_type_symbol
_atom_site_fract_x
_atom_site_fract_y
_atom_site_fract_z
_atom_site_U_iso_or_equiv
_atom_site_adp_type
_atom_site_occupancy
_atom_site_symmetry_multiplicity
_atom_site_calc_flag
_atom_site_refinement_flags
_atom_site_disorder_assembly
_atom_site_disorder_group
Ru1 Ru 0.18075(2) 1.48453(4) 0.352462(12) 0.01023(11) Uani 1 1 d . . .
Cl1 Cl 0.26432(7) 1.51562(13) 0.30159(4) 0.0179(3) Uani 1 1 d . . .
P1 P 0.27800(7) 1.45219(13) 0.40607(4) 0.0092(3) Uani 1 1 d . . .
N1 N 0.1860(2) 1.2892(4) 0.33128(12) 0.0118(10) Uani 1 1 d . . .
H1A H 0.2304 1.2734 0.3237 0.014 Uiso 1 1 calc R . .
H1B H 0.1793 1.2369 0.3541 0.014 Uiso 1 1 calc R . .
C1 C 0.1442(3) 1.6349(5) 0.39310(15) 0.0144(12) Uani 1 1 d U . .
H1C H 0.1684 1.6830 0.4162 0.017 Uiso 1 1 calc R . .
C2 C 0.1418(3) 1.6793(6) 0.35005(16) 0.0219(12) Uani 1 1 d U . .
H2A H 0.1683 1.7517 0.3441 0.026 Uiso 1 1 calc R . .
C3 C 0.1002(3) 1.6163(5) 0.31602(18) 0.0218(13) Uani 1 1 d U . .
H3A H 0.0963 1.6492 0.2873 0.026 Uiso 1 1 calc R . .
C4 C 0.0647(3) 1.5058(5) 0.32418(15) 0.0189(12) Uani 1 1 d U . .
H4A H 0.0353 1.4648 0.3014 0.023 Uiso 1 1 calc R . .
C5 C 0.0730(2) 1.4542(5) 0.36748(15) 0.0157(12) Uani 1 1 d U . .
H5A H 0.0525 1.3748 0.3725 0.019 Uiso 1 1 calc R . .
C6 C 0.1112(3) 1.5201(5) 0.40286(15) 0.0140(11) Uani 1 1 d U . .
C7 C 0.1159(2) 1.4686(6) 0.44833(15) 0.0175(12) Uani 1 1 d U . .
H7A H 0.0988 1.3806 0.4469 0.021 Uiso 1 1 calc R . .
H7B H 0.0839 1.5178 0.4647 0.021 Uiso 1 1 calc R . .
C8 C 0.1908(2) 1.4713(6) 0.47354(14) 0.0145(11) Uani 1 1 d U . .
H8A H 0.2084 1.5590 0.4743 0.017 Uiso 1 1 calc R . .
H8B H 0.1879 1.4449 0.5039 0.017 Uiso 1 1 calc R . .
C9 C 0.2446(3) 1.3875(5) 0.45468(14) 0.0123(12) Uani 1 1 d U . .
H9A H 0.2223 1.3049 0.4472 0.015 Uiso 1 1 calc R . .
H9B H 0.2853 1.3730 0.4774 0.015 Uiso 1 1 calc R . .
C10 C 0.3642(2) 1.3725(5) 0.40070(16) 0.0131(11) Uani 1 1 d U . .
H10A H 0.3795 1.4049 0.3730 0.016 Uiso 1 1 calc R . .
C11 C 0.3996(3) 1.4599(5) 0.43709(15) 0.0134(11) Uani 1 1 d U . .
H11A H 0.4030 1.4193 0.4660 0.016 Uiso 1 1 calc R . .
H11B H 0.4472 1.4877 0.4314 0.016 Uiso 1 1 calc R . .
C12 C 0.3460(3) 1.5685(5) 0.43292(15) 0.0114(11) Uani 1 1 d U . .
H12A H 0.3334 1.5872 0.4626 0.014 Uiso 1 1 calc R . .
C13 C 0.3701(3) 1.6921(5) 0.41366(15) 0.0133(12) Uani 1 1 d U . .
C14 C 0.4263(3) 1.7500(5) 0.44878(16) 0.0194(13) Uani 1 1 d U . .
H14A H 0.4411 1.8323 0.4389 0.029 Uiso 1 1 calc R . .
H14B H 0.4676 1.6941 0.4536 0.029 Uiso 1 1 calc R . .
H14C H 0.4058 1.7601 0.4760 0.029 Uiso 1 1 calc R . .
C15 C 0.3100(3) 1.7850(5) 0.40544(17) 0.0221(14) Uani 1 1 d U . .
H15A H 0.2759 1.7553 0.3812 0.033 Uiso 1 1 calc R . .
H15B H 0.3287 1.8671 0.3981 0.033 Uiso 1 1 calc R . .
H15C H 0.2863 1.7929 0.4316 0.033 Uiso 1 1 calc R . .
C16 C 0.4044(3) 1.6738(6) 0.37160(14) 0.0203(12) Uani 1 1 d U . .
H16A H 0.3689 1.6413 0.3486 0.030 Uiso 1 1 calc R . .
H16B H 0.4436 1.6138 0.3769 0.030 Uiso 1 1 calc R . .
H16C H 0.4224 1.7547 0.3625 0.030 Uiso 1 1 calc R . .
C17 C 0.3843(3) 1.2319(5) 0.40277(18) 0.0177(12) Uani 1 1 d U . .
C18 C 0.3480(3) 1.1619(6) 0.36353(15) 0.0254(13) Uani 1 1 d U . .
H18A H 0.2975 1.1519 0.3664 0.038 Uiso 1 1 calc R . .
H18B H 0.3698 1.0789 0.3617 0.038 Uiso 1 1 calc R . .
H18C H 0.3530 1.2098 0.3371 0.038 Uiso 1 1 calc R . .
C19 C 0.4657(3) 1.2265(5) 0.4026(2) 0.0331(16) Uani 1 1 d U . .
H19A H 0.4811 1.1386 0.4028 0.050 Uiso 1 1 calc R . .
H19B H 0.4892 1.2693 0.4285 0.050 Uiso 1 1 calc R . .
H19C H 0.4783 1.2683 0.3765 0.050 Uiso 1 1 calc R . .
C20 C 0.3672(3) 1.1686(6) 0.44434(16) 0.0237(13) Uani 1 1 d U . .
H20A H 0.3157 1.1653 0.4443 0.036 Uiso 1 1 calc R . .
H20B H 0.3885 1.2169 0.4696 0.036 Uiso 1 1 calc R . .
H20C H 0.3865 1.0830 0.4459 0.036 Uiso 1 1 calc R . .
C21 C 0.1326(3) 1.2607(5) 0.29416(15) 0.0156(12) Uani 1 1 d U . .
C22 C 0.1464(3) 1.2896(5) 0.25254(16) 0.0226(13) Uani 1 1 d U . .
H22A H 0.1912 1.3225 0.2478 0.027 Uiso 1 1 calc R . .
C23 C 0.0934(3) 1.2699(6) 0.21740(17) 0.0337(15) Uani 1 1 d U . .
H23A H 0.1023 1.2904 0.1887 0.040 Uiso 1 1 calc R . .
C24 C 0.0286(3) 1.2210(6) 0.22432(18) 0.0373(15) Uani 1 1 d U . .
H24A H -0.0077 1.2100 0.2007 0.045 Uiso 1 1 calc R . .
C25 C 0.0169(3) 1.1879(6) 0.26634(16) 0.0287(14) Uani 1 1 d U . .
H25A H -0.0274 1.1521 0.2708 0.034 Uiso 1 1 calc R . .
C26 C 0.0679(3) 1.2058(5) 0.30163(16) 0.0172(12) Uani 1 1 d U . .
H26A H 0.0595 1.1819 0.3301 0.021 Uiso 1 1 calc R . .
Ru2 Ru 0.24984(2) 0.66462(4) 0.147075(11) 0.00911(11) Uani 1 1 d . . .
Cl2 Cl 0.35529(7) 0.61696(13) 0.19435(4) 0.0181(3) Uani 1 1 d . . .
P2 P 0.32196(7) 0.69108(13) 0.09122(4) 0.0097(3) Uani 1 1 d . . .
N2 N 0.2755(2) 0.8562(4) 0.16896(12) 0.0124(10) Uani 1 1 d . . .
H2B H 0.3240 0.8660 0.1719 0.015 Uiso 1 1 calc R . .
H2C H 0.2563 0.9113 0.1478 0.015 Uiso 1 1 calc R . .
C27 C 0.1894(2) 0.5159(5) 0.10913(15) 0.0146(12) Uani 1 1 d U . .
H27A H 0.2017 0.4643 0.0862 0.018 Uiso 1 1 calc R . .
C28 C 0.2049(2) 0.4747(6) 0.15236(14) 0.0137(11) Uani 1 1 d U . .
H28A H 0.2297 0.3978 0.1584 0.016 Uiso 1 1 calc R . .
C29 C 0.1839(3) 0.5466(5) 0.18698(16) 0.0154(12) Uani 1 1 d U . .
H29A H 0.1944 0.5183 0.2161 0.018 Uiso 1 1 calc R . .
C30 C 0.1478(2) 0.6591(6) 0.17796(14) 0.0155(11) Uani 1 1 d U . .
H30A H 0.1306 0.7050 0.2008 0.019 Uiso 1 1 calc R . .
C31 C 0.1365(2) 0.7058(5) 0.13437(15) 0.0123(11) Uani 1 1 d U . .
H31A H 0.1158 0.7865 0.1290 0.015 Uiso 1 1 calc R . .
C32 C 0.1554(2) 0.6348(5) 0.09901(14) 0.0102(11) Uani 1 1 d U . .
C33 C 0.1410(2) 0.6821(6) 0.05319(14) 0.0146(11) Uani 1 1 d U . .
H33A H 0.1266 0.7715 0.0540 0.017 Uiso 1 1 calc R . .
H33B H 0.1004 0.6345 0.0381 0.017 Uiso 1 1 calc R . .
C34 C 0.2030(2) 0.6719(6) 0.02661(13) 0.0137(11) Uani 1 1 d U . .
H34A H 0.1864 0.6961 -0.0038 0.016 Uiso 1 1 calc R . .
H34B H 0.2185 0.5830 0.0265 0.016 Uiso 1 1 calc R . .
C35 C 0.2667(3) 0.7539(5) 0.04351(14) 0.0110(11) Uani 1 1 d U . .
H35A H 0.2492 0.8379 0.0509 0.013 Uiso 1 1 calc R . .
H35B H 0.2966 0.7652 0.0199 0.013 Uiso 1 1 calc R . .
C36 C 0.4118(2) 0.7693(5) 0.09354(15) 0.0103(11) Uani 1 1 d U . .
H36A H 0.4400 0.7374 0.1207 0.012 Uiso 1 1 calc R . .
C37 C 0.4276(2) 0.6779(5) 0.05719(14) 0.0118(11) Uani 1 1 d U . .
H37A H 0.4173 0.7165 0.0280 0.014 Uiso 1 1 calc R . .
H37B H 0.4774 0.6482 0.0616 0.014 Uiso 1 1 calc R . .
C38 C 0.3752(3) 0.5715(5) 0.06394(15) 0.0115(11) Uani 1 1 d U . .
H38A H 0.3483 0.5500 0.0351 0.014 Uiso 1 1 calc R . .
C39 C 0.4088(3) 0.4496(5) 0.08430(16) 0.0142(12) Uani 1 1 d U . .
C40 C 0.4451(3) 0.3846(5) 0.04885(17) 0.0215(14) Uani 1 1 d U . .
H40A H 0.4814 0.4404 0.0396 0.032 Uiso 1 1 calc R . .
H40B H 0.4098 0.3655 0.0239 0.032 Uiso 1 1 calc R . .
H40C H 0.4673 0.3063 0.0604 0.032 Uiso 1 1 calc R . .
C41 C 0.3503(3) 0.3615(6) 0.09715(19) 0.0276(15) Uani 1 1 d U . .
H41A H 0.3708 0.2791 0.1054 0.041 Uiso 1 1 calc R . .
H41B H 0.3132 0.3517 0.0724 0.041 Uiso 1 1 calc R . .
H41C H 0.3297 0.3979 0.1218 0.041 Uiso 1 1 calc R . .
C42 C 0.4640(3) 0.4700(6) 0.12375(15) 0.0197(13) Uani 1 1 d U . .
H42A H 0.5031 0.5208 0.1153 0.030 Uiso 1 1 calc R . .
H42B H 0.4823 0.3884 0.1348 0.030 Uiso 1 1 calc R . .
H42C H 0.4422 0.5139 0.1465 0.030 Uiso 1 1 calc R . .
C43 C 0.4316(3) 0.9096(5) 0.09054(16) 0.0139(12) Uani 1 1 d U . .
C44 C 0.4165(3) 0.9829(6) 0.12957(16) 0.0246(13) Uani 1 1 d U . .
H44A H 0.4294 0.9324 0.1558 0.037 Uiso 1 1 calc R . .
H44B H 0.3659 1.0035 0.1269 0.037 Uiso 1 1 calc R . .
H44C H 0.4443 1.0608 0.1316 0.037 Uiso 1 1 calc R . .
C45 C 0.5121(3) 0.9118(5) 0.08881(18) 0.0218(14) Uani 1 1 d U . .
H45A H 0.5367 0.8789 0.1162 0.033 Uiso 1 1 calc R . .
H45B H 0.5274 0.9984 0.0846 0.033 Uiso 1 1 calc R . .
H45C H 0.5234 0.8594 0.0646 0.033 Uiso 1 1 calc R . .
C46 C 0.3952(3) 0.9744(6) 0.04923(16) 0.0231(13) Uani 1 1 d U . .
H46A H 0.4198 1.0532 0.0445 0.035 Uiso 1 1 calc R . .
H46B H 0.3457 0.9924 0.0528 0.035 Uiso 1 1 calc R . .
H46C H 0.3968 0.9188 0.0242 0.035 Uiso 1 1 calc R . .
C47 C 0.2504(3) 0.8901(5) 0.20982(16) 0.0234(13) Uani 1 1 d U . .
C48 C 0.2922(4) 0.8634(6) 0.24794(18) 0.0389(16) Uani 1 1 d U . .
H48A H 0.3375 0.8258 0.2479 0.047 Uiso 1 1 calc R . .
C49 C 0.2661(5) 0.8932(7) 0.2869(2) 0.0575(18) Uani 1 1 d U . .
H49A H 0.2944 0.8757 0.3137 0.069 Uiso 1 1 calc R . .
C50 C 0.2013(5) 0.9465(6) 0.2874(2) 0.0576(18) Uani 1 1 d U . .
H50A H 0.1844 0.9663 0.3142 0.069 Uiso 1 1 calc R . .
C51 C 0.1609(4) 0.9711(6) 0.24887(19) 0.0456(16) Uani 1 1 d U . .
H51A H 0.1147 1.0052 0.2491 0.055 Uiso 1 1 calc R . .
C52 C 0.1852(3) 0.9479(5) 0.20915(18) 0.0308(14) Uani 1 1 d U . .
H52A H 0.1579 0.9710 0.1825 0.037 Uiso 1 1 calc R . .
P3 P 0.13122(7) 1.03020(13) 0.42408(4) 0.0130(3) Uani 1 1 d . . .
F31 F 0.1525(2) 0.8930(3) 0.44104(12) 0.0532(12) Uani 1 1 d . . .
F32 F 0.18954(18) 1.0280(5) 0.39145(10) 0.0655(15) Uani 1 1 d . . .
F33 F 0.1113(2) 1.1695(3) 0.40694(9) 0.0467(10) Uani 1 1 d . . .
F34 F 0.07437(16) 1.0389(3) 0.45644(9) 0.0399(10) Uani 1 1 d . . .
F35 F 0.07464(16) 0.9756(3) 0.38694(9) 0.0337(8) Uani 1 1 d . . .
F36 F 0.18833(17) 1.0882(3) 0.46091(9) 0.0296(9) Uani 1 1 d . . .
P4 P 0.16920(7) 1.11761(13) 0.08081(4) 0.0132(3) Uani 1 1 d . . .
F41 F 0.12071(17) 1.1628(3) 0.11595(9) 0.0382(9) Uani 1 1 d . . .
F42 F 0.16823(18) 0.9773(3) 0.10111(9) 0.0361(9) Uani 1 1 d . . .
F43 F 0.21744(19) 1.0687(3) 0.04571(11) 0.0420(10) Uani 1 1 d . . .
F44 F 0.1717(2) 1.2555(3) 0.06070(11) 0.0460(11) Uani 1 1 d . . .
F45 F 0.10169(17) 1.0844(4) 0.04785(9) 0.0447(10) Uani 1 1 d . . .
F46 F 0.23719(18) 1.1451(5) 0.11402(11) 0.0607(13) Uani 1 1 d . . .
C60 C -0.1114(4) 1.8219(9) 0.2376(3) 0.060(3) Uani 0.815(4) 1 d PDU A 1
H60A H -0.1116 1.8652 0.2093 0.089 Uiso 0.815(4) 1 calc PR A 1
H60B H -0.1329 1.8802 0.2571 0.089 Uiso 0.815(4) 1 calc PR A 1
Cl61 Cl -0.16523(18) 1.6933(3) 0.22947(10) 0.0980(13) Uani 0.815(4) 1 d PD A 1
Cl62 Cl -0.0299(3) 1.7994(6) 0.2576(2) 0.182(2) Uani 0.815(4) 1 d PDU A 1
C60' C -0.002(3) 1.857(4) 0.2440(12) 0.138(7) Uani 0.185(4) 1 d PDU A 2
H60C H 0.0499 1.8645 0.2443 0.206 Uiso 0.185(4) 1 calc PR A 2
H60D H -0.0248 1.9247 0.2253 0.206 Uiso 0.185(4) 1 calc PR A 2
Cl63 Cl -0.0292(8) 1.7139(16) 0.2222(4) 0.112(5) Uani 0.185(4) 1 d PDU A 2
Cl64 Cl -0.0222(7) 1.8747(14) 0.2941(5) 0.087(4) Uani 0.185(4) 1 d PDU A 2

loop_
_atom_site_aniso_label
_atom_site_aniso_U_11
_atom_site_aniso_U_22
_atom_site_aniso_U_33
_atom_site_aniso_U_23
_atom_site_aniso_U_13
_atom_site_aniso_U_12
Ru1 0.0109(2) 0.0083(3) 0.01056(19) -0.00090(19) -0.00217(15) 0.0005(2)
Cl1 0.0223(8) 0.0191(9) 0.0121(6) 0.0016(6) 0.0015(5) -0.0068(7)
P1 0.0085(7) 0.0089(9) 0.0099(6) -0.0009(6) 0.0002(5) 0.0003(6)
N1 0.017(3) 0.008(3) 0.010(2) -0.0039(18) 0.0015(17) 0.001(2)
C1 0.013(3) 0.007(3) 0.022(2) -0.006(2) -0.002(2) 0.006(2)
C2 0.019(3) 0.014(3) 0.030(3) 0.001(3) -0.006(2) 0.005(3)
C3 0.017(3) 0.017(3) 0.028(3) 0.003(2) -0.007(2) 0.007(2)
C4 0.014(3) 0.018(3) 0.021(2) -0.005(2) -0.009(2) 0.006(3)
C5 0.010(3) 0.013(3) 0.023(2) -0.005(2) -0.004(2) 0.004(2)
C6 0.010(2) 0.013(3) 0.018(2) -0.008(2) 0.0005(18) 0.004(2)
C7 0.012(3) 0.021(3) 0.021(2) -0.004(2) 0.0067(19) 0.000(3)
C8 0.010(2) 0.020(3) 0.014(2) -0.006(2) 0.0057(18) -0.002(3)
C9 0.013(3) 0.012(3) 0.012(2) -0.001(2) 0.001(2) -0.006(2)
C10 0.010(3) 0.009(3) 0.021(2) 0.001(2) 0.003(2) 0.003(2)
C11 0.008(3) 0.011(3) 0.021(2) 0.003(2) -0.0009(19) -0.001(2)
C12 0.010(3) 0.013(3) 0.012(2) -0.003(2) 0.0015(19) -0.005(2)
C13 0.011(3) 0.009(3) 0.019(2) -0.003(2) 0.0000(19) -0.001(2)
C14 0.012(3) 0.018(4) 0.029(3) -0.002(3) 0.003(2) -0.001(3)
C15 0.024(3) 0.012(3) 0.029(3) 0.000(3) -0.002(2) 0.001(3)
C16 0.028(3) 0.013(3) 0.020(2) -0.002(3) 0.003(2) -0.004(3)
C17 0.012(3) 0.005(3) 0.037(3) 0.003(2) 0.006(2) 0.008(2)
C18 0.037(3) 0.013(3) 0.027(3) 0.003(3) 0.007(2) 0.012(3)
C19 0.020(4) 0.010(4) 0.071(4) -0.001(3) 0.011(3) 0.004(3)
C20 0.023(3) 0.010(3) 0.038(3) 0.006(3) 0.006(2) 0.012(3)
C21 0.022(3) 0.009(3) 0.015(2) -0.003(2) -0.002(2) -0.001(2)
C22 0.032(3) 0.019(3) 0.017(2) -0.004(2) 0.003(2) -0.011(3)
C23 0.046(3) 0.040(4) 0.015(2) 0.000(2) 0.000(2) -0.023(3)
C24 0.042(3) 0.044(4) 0.023(3) -0.005(3) -0.011(3) -0.022(3)
C25 0.024(3) 0.032(3) 0.029(3) -0.006(3) -0.002(2) -0.012(3)
C26 0.020(3) 0.015(3) 0.016(2) -0.002(2) 0.001(2) -0.004(2)
Ru2 0.0105(2) 0.0085(3) 0.00841(18) 0.00075(19) 0.00150(15) -0.0018(2)
Cl2 0.0169(8) 0.0212(9) 0.0149(6) 0.0048(6) -0.0028(5) 0.0021(6)
P2 0.0087(7) 0.0099(9) 0.0104(6) 0.0002(6) 0.0009(5) -0.0028(7)
N2 0.013(2) 0.010(3) 0.014(2) -0.0015(19) -0.0009(17) -0.001(2)
C27 0.010(3) 0.013(3) 0.021(2) -0.008(2) 0.0048(19) -0.010(2)
C28 0.011(2) 0.008(3) 0.022(2) 0.000(2) 0.0027(19) -0.005(2)
C29 0.014(3) 0.015(3) 0.018(2) 0.005(2) 0.008(2) -0.009(2)
C30 0.013(3) 0.017(3) 0.019(2) 0.000(2) 0.0084(19) -0.006(3)
C31 0.009(3) 0.007(3) 0.021(2) -0.002(2) 0.0010(19) -0.001(2)
C32 0.007(2) 0.010(3) 0.014(2) -0.001(2) 0.0016(18) -0.004(2)
C33 0.010(2) 0.020(3) 0.014(2) -0.001(2) 0.0003(18) -0.002(2)
C34 0.013(2) 0.018(3) 0.011(2) 0.000(2) 0.0022(18) -0.003(3)
C35 0.013(3) 0.011(3) 0.009(2) -0.003(2) 0.0003(19) -0.006(2)
C36 0.004(2) 0.012(3) 0.013(2) 0.005(2) -0.0019(18) 0.002(2)
C37 0.009(2) 0.013(3) 0.014(2) 0.003(2) 0.0042(18) -0.003(2)
C38 0.008(3) 0.011(3) 0.016(2) -0.002(2) 0.0055(19) -0.004(2)
C39 0.013(3) 0.006(3) 0.024(2) -0.002(2) 0.003(2) -0.002(2)
C40 0.019(3) 0.009(3) 0.037(3) -0.003(3) 0.006(3) -0.002(3)
C41 0.027(4) 0.013(4) 0.045(4) 0.003(3) 0.013(3) 0.002(3)
C42 0.018(3) 0.015(3) 0.026(3) 0.005(3) 0.003(2) 0.007(3)
C43 0.008(3) 0.009(3) 0.025(3) 0.003(2) 0.002(2) -0.001(2)
C44 0.029(3) 0.014(3) 0.032(3) -0.002(3) 0.008(2) -0.012(3)
C45 0.014(3) 0.007(3) 0.044(3) 0.010(3) 0.002(3) -0.004(3)
C46 0.017(3) 0.016(3) 0.035(3) 0.017(3) -0.002(2) 0.003(3)
C47 0.055(4) 0.002(3) 0.015(2) -0.003(2) 0.008(2) -0.004(3)
C48 0.084(4) 0.013(3) 0.017(3) 0.001(3) -0.004(3) 0.006(3)
C49 0.126(5) 0.026(4) 0.019(3) 0.004(3) 0.004(3) 0.002(4)
C50 0.133(5) 0.019(4) 0.029(3) -0.004(3) 0.040(3) -0.003(4)
C51 0.092(4) 0.013(3) 0.041(3) -0.008(3) 0.045(3) -0.006(3)
C52 0.058(4) 0.013(3) 0.026(3) -0.007(2) 0.023(3) -0.003(3)
P3 0.0117(8) 0.0147(9) 0.0123(6) 0.0002(6) 0.0004(5) -0.0024(6)
F31 0.094(3) 0.017(2) 0.041(2) -0.0025(18) -0.023(2) 0.023(2)
F32 0.028(2) 0.151(5) 0.0206(17) 0.000(2) 0.0134(15) 0.007(3)
F33 0.093(3) 0.0117(19) 0.0270(17) 0.0075(18) -0.0242(17) 0.002(2)
F34 0.0172(19) 0.079(3) 0.0257(17) 0.0042(18) 0.0106(14) 0.0061(19)
F35 0.049(2) 0.026(2) 0.0216(15) 0.0007(17) -0.0150(14) -0.0211(19)
F36 0.033(2) 0.037(2) 0.0150(15) 0.0076(15) -0.0117(14) -0.0191(17)
P4 0.0142(8) 0.0121(9) 0.0139(6) 0.0011(6) 0.0036(5) 0.0000(6)
F41 0.058(2) 0.034(2) 0.0273(16) 0.0020(18) 0.0249(15) 0.022(2)
F42 0.069(2) 0.0129(19) 0.0299(17) 0.0116(17) 0.0183(16) 0.006(2)
F43 0.051(3) 0.042(3) 0.041(2) 0.0161(19) 0.0361(18) 0.028(2)
F44 0.095(3) 0.010(2) 0.036(2) 0.0012(16) 0.016(2) -0.009(2)
F45 0.030(2) 0.082(3) 0.0204(17) 0.0075(18) -0.0057(15) -0.020(2)
F46 0.036(2) 0.100(4) 0.040(2) 0.021(2) -0.0192(17) -0.033(2)
C60 0.032(5) 0.067(7) 0.083(6) 0.047(5) 0.024(4) 0.025(5)
Cl61 0.147(3) 0.061(2) 0.101(2) -0.0355(17) 0.073(2) -0.053(2)
Cl62 0.094(3) 0.183(6) 0.255(6) 0.062(5) -0.036(4) 0.018(4)
C60' 0.076(11) 0.137(12) 0.198(12) 0.083(11) 0.007(11) 0.015(11)
Cl63 0.120(9) 0.139(11) 0.064(7) -0.023(7) -0.048(7) 0.072(9)
Cl64 0.045(7) 0.083(9) 0.137(9) 0.085(7) 0.027(7) 0.011(6)

loop_
_atom_type_symbol
_atom_type_description
_atom_type_scat_dispersion_real
_atom_type_scat_dispersion_imag
_atom_type_scat_source
C C 0.0033 0.0016 'International Tables Vol C Tables 4.2.6.8 and 6.1.1.4'
H H 0.0000 0.0000 'International Tables Vol C Tables 4.2.6.8 and 6.1.1.4'
N N 0.0061 0.0033 'International Tables Vol C Tables 4.2.6.8 and 6.1.1.4'
F F 0.0171 0.0103 'International Tables Vol C Tables 4.2.6.8 and 6.1.1.4'
P P 0.1023 0.0942 'International Tables Vol C Tables 4.2.6.8 and 6.1.1.4'
Cl Cl 0.1484 0.1585 'International Tables Vol C Tables 4.2.6.8 and 6.1.1.4'
Ru Ru -1.2594 0.8363 'International Tables Vol C Tables 4.2.6.8 and 6.1.1.4'

loop_
_exptl_crystal_face_index_h
_exptl_crystal_face_index_k
_exptl_crystal_face_index_l
_exptl_crystal_face_perp_dist
1 0 0 0.060
-1 0 0 0.038
0 1 0 0.178
0 -1 0 0.190
0 0 1 0.090
0 0 -1 0.100
0 1 2 0.172
0 1 -3 0.165
2 1 0 0.142
-3 1 0 0.104

loop_
_geom_angle_atom_site_label_1
_geom_angle_atom_site_label_2
_geom_angle_atom_site_label_3
_geom_angle
N1 Ru1 C5 90.17(18)
N1 Ru1 C2 156.03(16)
C5 Ru1 C2 79.9(2)
N1 Ru1 C6 115.51(18)
C5 Ru1 C6 37.87(17)
C2 Ru1 C6 68.5(2)
N1 Ru1 C1 153.15(18)
C5 Ru1 C1 67.23(19)
C2 Ru1 C1 37.42(17)
C6 Ru1 C1 37.68(19)
N1 Ru1 C3 119.39(17)
C5 Ru1 C3 66.7(2)
C2 Ru1 C3 36.66(18)
C6 Ru1 C3 79.62(19)
C1 Ru1 C3 66.10(19)
N1 Ru1 C4 93.27(17)
C5 Ru1 C4 37.58(17)
C2 Ru1 C4 65.7(2)
C6 Ru1 C4 67.54(18)
C1 Ru1 C4 77.79(18)
C3 Ru1 C4 35.69(19)
N1 Ru1 P1 90.69(11)
C5 Ru1 P1 120.26(13)
C2 Ru1 P1 113.18(13)
C6 Ru1 P1 90.71(13)
C1 Ru1 P1 88.76(13)
C3 Ru1 P1 149.75(15)
C4 Ru1 P1 157.40(13)
N1 Ru1 Cl1 82.78(11)
C5 Ru1 Cl1 151.44(12)
C2 Ru1 Cl1 95.50(15)
C6 Ru1 Cl1 161.66(14)
C1 Ru1 Cl1 123.99(14)
C3 Ru1 Cl1 92.79(15)
C4 Ru1 Cl1 114.98(13)
P1 Ru1 Cl1 87.59(4)
C9 P1 C10 107.4(2)
C9 P1 C12 99.8(2)
C10 P1 C12 77.2(2)
C9 P1 Ru1 108.18(16)
C10 P1 Ru1 128.56(16)
C12 P1 Ru1 130.16(16)
C21 N1 Ru1 112.3(3)
C2 C1 C6 121.7(5)
C2 C1 Ru1 71.1(3)
C6 C1 Ru1 71.2(3)
C3 C2 C1 119.9(5)
C3 C2 Ru1 74.4(3)
C1 C2 Ru1 71.5(3)
C4 C3 C2 120.3(5)
C4 C3 Ru1 72.6(3)
C2 C3 Ru1 68.9(3)
C3 C4 C5 119.5(5)
C3 C4 Ru1 71.7(3)
C5 C4 Ru1 67.5(3)
C6 C5 C4 121.1(5)
C6 C5 Ru1 71.8(3)
C4 C5 Ru1 74.9(3)
C1 C6 C5 117.1(4)
C1 C6 C7 122.4(4)
C5 C6 C7 120.5(5)
C1 C6 Ru1 71.1(3)
C5 C6 Ru1 70.3(3)
C7 C6 Ru1 129.2(4)
C6 C7 C8 114.4(4)
C9 C8 C7 114.6(4)
C8 C9 P1 114.3(4)
C17 C10 C11 117.9(4)
C17 C10 P1 130.6(4)
C11 C10 P1 88.2(3)
C12 C11 C10 99.6(4)
C11 C12 C13 116.7(4)
C11 C12 P1 87.4(3)
C13 C12 P1 127.2(3)
C15 C13 C12 111.6(4)
C15 C13 C16 109.4(4)
C12 C13 C16 113.5(4)
C15 C13 C14 107.4(4)
C12 C13 C14 106.2(4)
C16 C13 C14 108.4(4)
C18 C17 C20 109.7(5)
C18 C17 C10 110.9(4)
C20 C17 C10 112.6(4)
C18 C17 C19 109.6(5)
C20 C17 C19 107.8(4)
C10 C17 C19 106.1(4)
C22 C21 C26 121.2(5)
C22 C21 N1 119.5(5)
C26 C21 N1 119.3(4)
C21 C22 C23 119.3(5)
C24 C23 C22 120.2(5)
C23 C24 C25 119.4(5)
C26 C25 C24 121.8(5)
C25 C26 C21 117.9(5)
N2 Ru2 C31 92.67(17)
N2 Ru2 C32 118.38(17)
C31 Ru2 C32 37.54(17)
N2 Ru2 C27 156.36(17)
C31 Ru2 C27 67.15(19)
C32 Ru2 C27 37.99(19)
N2 Ru2 C28 154.75(15)
C31 Ru2 C28 79.30(19)
C32 Ru2 C28 68.22(18)
C27 Ru2 C28 37.16(17)
N2 Ru2 C29 117.88(17)
C31 Ru2 C29 66.79(19)
C32 Ru2 C29 80.15(18)
C27 Ru2 C29 66.74(18)
C28 Ru2 C29 37.03(17)
N2 Ru2 C30 93.62(18)
C31 Ru2 C30 37.40(17)
C32 Ru2 C30 67.36(17)
C27 Ru2 C30 77.93(19)
C28 Ru2 C30 65.5(2)
C29 Ru2 C30 35.79(19)
N2 Ru2 P2 89.36(11)
C31 Ru2 P2 119.67(13)
C32 Ru2 P2 91.15(12)
C27 Ru2 P2 90.32(13)
C28 Ru2 P2 115.48(13)
C29 Ru2 P2 152.39(14)
C30 Ru2 P2 156.95(12)
N2 Ru2 Cl2 82.47(11)
C31 Ru2 Cl2 152.52(13)
C32 Ru2 Cl2 159.10(14)
C27 Ru2 Cl2 121.13(14)
C28 Ru2 Cl2 93.64(13)
C29 Ru2 Cl2 91.55(14)
C30 Ru2 Cl2 115.62(12)
P2 Ru2 Cl2 87.43(4)
C35 P2 C38 99.7(2)
C35 P2 C36 107.1(2)
C38 P2 C36 77.4(2)
C35 P2 Ru2 108.03(16)
C38 P2 Ru2 129.95(16)
C36 P2 Ru2 129.05(15)
C47 N2 Ru2 114.6(3)
C28 C27 C32 121.1(5)
C28 C27 Ru2 71.5(3)
C32 C27 Ru2 71.1(3)
C27 C28 C29 120.6(5)
C27 C28 Ru2 71.4(3)
C29 C28 Ru2 73.2(3)
C30 C29 C28 119.4(5)
C30 C29 Ru2 72.8(3)
C28 C29 Ru2 69.8(3)
C29 C30 C31 120.1(5)
C29 C30 Ru2 71.4(3)
C31 C30 Ru2 68.1(3)
C32 C31 C30 121.6(5)
C32 C31 Ru2 72.1(3)
C30 C31 Ru2 74.5(3)
C31 C32 C27 116.8(4)
C31 C32 C33 121.4(5)
C27 C32 C33 121.7(4)
C31 C32 Ru2 70.4(3)
C27 C32 Ru2 70.9(3)
C33 C32 Ru2 128.9(3)
C32 C33 C34 115.2(4)
C33 C34 C35 114.0(4)
C34 C35 P2 114.8(4)
C43 C36 C37 119.5(4)
C43 C36 P2 130.4(3)
C37 C36 P2 87.3(3)
C38 C37 C36 100.0(4)
C37 C38 C39 115.5(4)
C37 C38 P2 87.6(3)
C39 C38 P2 126.8(3)
C42 C39 C40 108.2(4)
C42 C39 C41 109.0(4)
C40 C39 C41 108.4(4)
C42 C39 C38 114.6(4)
C40 C39 C38 106.6(4)
C41 C39 C38 109.9(4)
C44 C43 C45 108.3(4)
C44 C43 C46 109.1(4)
C45 C43 C46 108.1(4)
C44 C43 C36 112.4(4)
C45 C43 C36 105.5(4)
C46 C43 C36 113.2(4)
C48 C47 C52 121.8(5)
C48 C47 N2 118.9(5)
C52 C47 N2 119.3(5)
C47 C48 C49 118.0(7)
C50 C49 C48 121.7(7)
C49 C50 C51 118.8(6)
C50 C51 C52 122.0(7)
C47 C52 C51 117.6(6)
F34 P3 F35 91.54(17)
F34 P3 F31 90.5(2)
F35 P3 F31 91.47(19)
F34 P3 F32 177.4(3)
F35 P3 F32 89.79(19)
F31 P3 F32 91.6(2)
F34 P3 F36 88.92(18)
F35 P3 F36 178.68(19)
F31 P3 F36 89.76(19)
F32 P3 F36 89.71(19)
F34 P3 F33 90.2(2)
F35 P3 F33 89.23(18)
F31 P3 F33 178.9(2)
F32 P3 F33 87.6(2)
F36 P3 F33 89.53(18)
F46 P4 F45 177.8(2)
F46 P4 F41 89.7(2)
F45 P4 F41 90.97(19)
F46 P4 F43 90.6(2)
F45 P4 F43 88.6(2)
F41 P4 F43 178.6(2)
F46 P4 F44 91.3(2)
F45 P4 F44 90.8(2)
F41 P4 F44 92.22(19)
F43 P4 F44 89.12(19)
F46 P4 F42 88.0(2)
F45 P4 F42 89.86(19)
F41 P4 F42 88.64(18)
F43 P4 F42 90.03(18)
F44 P4 F42 178.9(2)
Cl62 C60 Cl61 117.8(6)
Cl64 C60' Cl63 112.1(19)

loop_
_geom_bond_atom_site_label_1
_geom_bond_atom_site_label_2
_geom_bond_distance
Ru1 N1 2.184(4)
Ru1 C5 2.182(5)
Ru1 C2 2.197(6)
Ru1 C6 2.202(5)
Ru1 C1 2.202(5)
Ru1 C3 2.269(5)
Ru1 C4 2.281(5)
Ru1 P1 2.3513(13)
Ru1 Cl1 2.3979(13)
P1 C9 1.841(5)
P1 C10 1.871(5)
P1 C12 1.903(5)
N1 C21 1.468(6)
C1 C2 1.411(7)
C1 C6 1.422(7)
C2 C3 1.406(7)
C3 C4 1.394(8)
C4 C5 1.440(7)
C5 C6 1.423(6)
C6 C7 1.504(7)
C7 C8 1.536(6)
C8 C9 1.527(7)
C10 C17 1.542(7)
C10 C11 1.548(7)
C11 C12 1.534(7)
C12 C13 1.537(7)
C13 C15 1.508(7)
C13 C16 1.541(6)
C13 C14 1.554(6)
C17 C18 1.517(7)
C17 C20 1.525(7)
C17 C19 1.549(7)
C21 C22 1.383(7)
C21 C26 1.407(7)
C22 C23 1.403(7)
C23 C24 1.379(8)
C24 C25 1.394(8)
C25 C26 1.381(7)
Ru2 N2 2.183(4)
Ru2 C31 2.186(5)
Ru2 C32 2.208(5)
Ru2 C27 2.205(5)
Ru2 C28 2.207(6)
Ru2 C29 2.250(5)
Ru2 C30 2.269(5)
Ru2 P2 2.3565(13)
Ru2 Cl2 2.3849(13)
P2 C35 1.830(5)
P2 C38 1.889(5)
P2 C36 1.893(5)
N2 C47 1.454(6)
C27 C28 1.406(6)
C27 C32 1.436(7)
C28 C29 1.416(7)
C29 C30 1.389(8)
C30 C31 1.430(6)
C31 C32 1.414(6)
C32 C33 1.499(6)
C33 C34 1.525(6)
C34 C35 1.530(6)
C36 C43 1.545(7)
C36 C37 1.546(7)
C37 C38 1.540(7)
C38 C39 1.545(7)
C39 C42 1.525(6)
C39 C40 1.534(7)
C39 C41 1.544(7)
C43 C44 1.497(7)
C43 C45 1.537(7)
C43 C46 1.540(7)
C47 C48 1.368(8)
C47 C52 1.383(8)
C48 C49 1.399(9)
C49 C50 1.358(10)
C50 C51 1.363(9)
C51 C52 1.390(7)
P3 F34 1.567(3)
P3 F35 1.584(3)
P3 F31 1.585(4)
P3 F32 1.592(3)
P3 F36 1.597(3)
P3 F33 1.602(4)
P4 F46 1.576(3)
P4 F45 1.577(3)
P4 F41 1.587(3)
P4 F43 1.596(3)
P4 F44 1.596(4)
P4 F42 1.620(4)
C60 Cl62 1.614(9)
C60 Cl61 1.707(10)
C60' Cl64 1.66(2)
C60' Cl63 1.72(2)

loop_
_geom_hbond_atom_site_label_D
_geom_hbond_atom_site_label_H
_geom_hbond_atom_site_label_A
_geom_hbond_distance_DH
_geom_hbond_distance_HA
_geom_hbond_distance_DA
_geom_hbond_angle_DHA
N1 H1B F33 0.92 2.32 3.158(5) 150.5
N1 H1B F32 0.92 2.50 3.341(6) 151.9
N2 H2C F42 0.92 2.19 3.028(5) 151.5
